data_2222762
loop_
_publ_author_name
'Lou, Wei-Jian'
'Hu, Xiu-Rong'

_publ_section_title
;2-(Cyclohexa-1,4-dienyl)-2-(4-methoxyphenyl)-<i>N</i>,<i>N</i>-dimethylethanaminium
 chloride
;
_journal_coeditor_code IS2435
_journal_issue 8
_journal_name_full 'Acta Crystallographica Section E'
_journal_page_first o1916
_journal_paper_doi 10.1107/S1600536809027627
_journal_volume 65
_journal_year 2009
_chemical_formula_iupac 'C17 H24 N O +, Cl -'
_chemical_formula_moiety 'C17 H24 N O +, Cl -'
_chemical_formula_sum 'C17 H24 Cl N O'
_chemical_formula_weight 293.84
_chemical_name_systematic
;
2-(Cyclohexa-1,4-dienyl)-2-(4-methoxyphenyl)-<i>N</i>,<i>N</i>-\
dimethylethanaminium chloride
;
_space_group_IT_number 61
_symmetry_cell_setting orthorhombic
_symmetry_space_group_name_Hall '-P 2ac 2ab'
_symmetry_space_group_name_H-M 'P b c a'
_cell_angle_alpha 90.0000
_cell_angle_beta 90.0000
_cell_angle_gamma 90.0000
_cell_formula_units_Z 8
_cell_length_a 11.1245(7)
_cell_length_b 10.9248(6)
_cell_length_c 28.9651(16)
_cell_measurement_reflns_used 14141
_cell_measurement_temperature 296.0(10)
_cell_measurement_theta_max 27.4
_cell_measurement_theta_min 3.4
_cell_volume 3520.2(4)
_computing_cell_refinement 'PROCESS-AUTO (Rigaku, 1998)'
_computing_data_collection 'PROCESS-AUTO (Rigaku, 1998)'
_computing_data_reduction 'CrystalStructure (Rigaku/MSC, 2004) and Larson (1970)'
_computing_molecular_graphics 'ORTEP-3 for Windows (Farrugia, 1997)'
_computing_publication_material 'CrystalStructure (Rigaku/MSC, 2004)'
_computing_structure_refinement 'CRYSTALS (Betteridge <i>et al.</i>,  2003)'
_computing_structure_solution 'SIR97 (Altomare <i>et al.</i>,  1999)'
_diffrn_detector_area_resol_mean 10.00
_diffrn_measured_fraction_theta_full 0.997
_diffrn_measured_fraction_theta_max 0.997
_diffrn_measurement_device_type 'Rigaku R-AXIS RAPID'
_diffrn_measurement_method \w
_diffrn_radiation_type 'Mo K\a'
_diffrn_radiation_wavelength 0.71075
_diffrn_reflns_av_R_equivalents 0.081
_diffrn_reflns_limit_h_max 14
_diffrn_reflns_limit_h_min -14
_diffrn_reflns_limit_k_max 14
_diffrn_reflns_limit_k_min -14
_diffrn_reflns_limit_l_max 37
_diffrn_reflns_limit_l_min -37
_diffrn_reflns_number 32170
_diffrn_reflns_theta_full 27.43
_diffrn_reflns_theta_max 27.43
_exptl_absorpt_coefficient_mu 0.213
_exptl_absorpt_correction_T_max 0.979
_exptl_absorpt_correction_T_min 0.927
_exptl_absorpt_correction_type multi-scan
_exptl_absorpt_process_details '(<i>ABSCOR</i>; Higashi, 1995)'
_exptl_crystal_colour colorless
_exptl_crystal_density_diffrn 1.109
_exptl_crystal_density_method 'not measured'
_exptl_crystal_description chunk
_exptl_crystal_F_000 1264.00
_exptl_crystal_size_max 0.32
_exptl_crystal_size_mid 0.28
_exptl_crystal_size_min 0.10
_refine_diff_density_max 0.61
_refine_diff_density_min -0.46
_refine_ls_extinction_coef 41(8)
_refine_ls_extinction_method 'Larson (1970)'
_refine_ls_goodness_of_fit_ref 1.000
_refine_ls_hydrogen_treatment constr
_refine_ls_number_parameters 182
_refine_ls_number_reflns 4010
_refine_ls_R_factor_gt 0.0599
_refine_ls_shift/su_max 0.0000
_refine_ls_structure_factor_coef Fsqd
_refine_ls_weighting_details 'w = 1/[0.0003Fo^2^ + 1.2\s(Fo^2^)]/(4Fo^2^)'
_refine_ls_weighting_scheme calc
_refine_ls_wR_factor_ref 0.1400
_reflns_number_gt 2102
_reflns_number_total 4010
_reflns_threshold_expression F^2^>2\s(F^2^)
_cod_data_source_file is2435.cif
_cod_data_source_block I
_cod_original_formula_sum 'C17 H24 Cl N O '
_cod_database_code 2222762
_cod_database_fobs_code 2222762

loop_
_symmetry_equiv_pos_site_id
_symmetry_equiv_pos_as_xyz
1 +x,+y,+z
2 1/2-x,1/2+y,+z
3 +x,1/2-y,1/2+z
4 1/2-x,-y,1/2+z
5 -x,-y,-z
6 1/2+x,1/2-y,-z
7 -x,1/2+y,1/2-z
8 1/2+x,+y,1/2-z

loop_
_atom_site_type_symbol
_atom_site_label
_atom_site_fract_x
_atom_site_fract_y
_atom_site_fract_z
_atom_site_U_iso_or_equiv
_atom_site_adp_type
_atom_site_calc_flag
_atom_site_refinement_flags
_atom_site_occupancy
_atom_site_disorder_assembly
_atom_site_disorder_group
Cl Cl1 0.42790(7) 0.47986(7) 0.74727(3) 0.0737(2) Uani d . 1.00 . .
O O1 0.4316(3) 1.1886(2) 0.52350(11) 0.1084(15) Uani d . 1.00 . .
N N1 0.3030(2) 0.7155(2) 0.71965(8) 0.0560(8) Uani d . 1.00 . .
C C1 0.3672(4) 0.7774(3) 0.63900(12) 0.0798(15) Uani d . 1.00 . .
C C2 0.4533(3) 0.6719(3) 0.63249(10) 0.0648(12) Uani d . 1.00 . .
C C3 0.4132(3) 0.5682(3) 0.61543(14) 0.1020(16) Uani d . 1.00 . .
C C4 0.4901(5) 0.4576(3) 0.60790(19) 0.107(2) Uani d . 1.00 . .
C C5 0.6194(5) 0.4795(5) 0.6190(2) 0.116(3) Uani d . 1.00 . .
C C6 0.6589(4) 0.5804(5) 0.6361(2) 0.113(2) Uani d . 1.00 . .
C C7 0.5830(3) 0.6861(3) 0.64451(12) 0.0966(16) Uani d . 1.00 . .
C C8 0.3907(3) 0.8877(3) 0.60874(12) 0.0673(12) Uani d . 1.00 . .
C C9 0.3342(3) 0.8903(3) 0.56642(14) 0.0884(14) Uani d . 1.00 . .
C C10 0.3462(4) 0.9886(4) 0.53674(14) 0.1093(18) Uani d . 1.00 . .
C C11 0.4152(5) 1.0848(4) 0.54957(16) 0.1011(18) Uani d . 1.00 . .
C C12 0.4754(3) 1.0832(3) 0.59101(16) 0.0911(15) Uani d . 1.00 . .
C C13 0.4636(3) 0.9849(3) 0.62048(12) 0.0743(13) Uani d . 1.00 . .
C C14 0.3725(6) 1.1963(5) 0.48060(16) 0.111(3) Uani d . 1.00 . .
C C15 0.3360(3) 0.8142(3) 0.68660(11) 0.0880(15) Uani d . 1.00 . .
C C16 0.1802(2) 0.6651(2) 0.71478(12) 0.0803(13) Uani d . 1.00 . .
C C17 0.3200(3) 0.7682(2) 0.76629(10) 0.0716(11) Uani d . 1.00 . .
H H1 0.2912 0.7452 0.6269 0.096 Uiso c R 1.00 . .
H H3 0.3322 0.5632 0.6076 0.122 Uiso c R 1.00 . .
H H5 0.6741 0.4170 0.6133 0.139 Uiso c R 1.00 . .
H H6 0.7401 0.5859 0.6434 0.136 Uiso c R 1.00 . .
H H9 0.2867 0.8243 0.5576 0.106 Uiso c R 1.00 . .
H H10 0.3074 0.9886 0.5083 0.131 Uiso c R 1.00 . .
H H12 0.5244 1.1487 0.5992 0.109 Uiso c R 1.00 . .
H H13 0.5048 0.9841 0.6484 0.089 Uiso c R 1.00 . .
H H41 0.4606 0.3919 0.6274 0.129 Uiso c R 1.00 . .
H H42 0.4839 0.4334 0.5758 0.129 Uiso c R 1.00 . .
H H71 0.5880 0.7057 0.6771 0.116 Uiso c R 1.00 . .
H H72 0.6147 0.7538 0.6266 0.116 Uiso c R 1.00 . .
H H101 0.3533 0.6564 0.7163 0.067 Uiso c R 1.00 . .
H H141 0.4108 1.1424 0.4589 0.133 Uiso c R 1.00 . .
H H142 0.3766 1.2789 0.4694 0.133 Uiso c R 1.00 . .
H H143 0.2899 1.1728 0.4843 0.133 Uiso c R 1.00 . .
H H151 0.2683 0.8699 0.6847 0.106 Uiso c R 1.00 . .
H H152 0.4049 0.8569 0.6993 0.106 Uiso c R 1.00 . .
H H161 0.1657 0.6066 0.7389 0.096 Uiso c R 1.00 . .
H H162 0.1726 0.6256 0.6853 0.096 Uiso c R 1.00 . .
H H163 0.1227 0.7303 0.7170 0.096 Uiso c R 1.00 . .
H H171 0.3986 0.8040 0.7684 0.086 Uiso c R 1.00 . .
H H172 0.3122 0.7047 0.7890 0.086 Uiso c R 1.00 . .
H H173 0.2603 0.8299 0.7717 0.086 Uiso c R 1.00 . .

loop_
_atom_site_aniso_label
_atom_site_aniso_U_11
_atom_site_aniso_U_22
_atom_site_aniso_U_33
_atom_site_aniso_U_12
_atom_site_aniso_U_13
_atom_site_aniso_U_23
Cl1 0.0623(5) 0.0523(4) 0.1064(6) 0.0042(4) -0.0143(5) 0.0124(5)
O1 0.131(4) 0.092(2) 0.103(2) 0.038(2) 0.040(2) 0.0221(18)
N1 0.0502(18) 0.0466(15) 0.0711(17) 0.0117(13) 0.0113(14) 0.0100(14)
C1 0.104(4) 0.053(2) 0.082(2) 0.022(2) 0.022(2) 0.011(2)
C2 0.077(2) 0.054(2) 0.063(2) 0.012(2) 0.007(2) 0.0001(17)
C3 0.086(3) 0.061(2) 0.158(3) 0.008(2) -0.018(2) -0.036(2)
C4 0.123(5) 0.065(3) 0.134(5) 0.000(3) 0.001(4) -0.009(3)
C5 0.116(5) 0.102(6) 0.129(8) 0.013(4) -0.003(5) -0.003(5)
C6 0.099(4) 0.108(5) 0.134(7) 0.011(4) -0.005(4) -0.009(5)
C7 0.101(3) 0.104(3) 0.085(2) -0.004(2) -0.017(2) -0.013(2)
C8 0.089(2) 0.050(2) 0.063(2) 0.017(2) 0.020(2) 0.0053(18)
C9 0.112(3) 0.082(2) 0.071(2) 0.000(2) 0.005(2) -0.012(2)
C10 0.155(4) 0.111(3) 0.062(2) 0.047(3) 0.008(2) 0.004(2)
C11 0.162(5) 0.063(2) 0.078(3) 0.036(3) 0.050(3) 0.020(2)
C12 0.125(3) 0.061(2) 0.088(2) -0.005(2) 0.031(2) -0.007(2)
C13 0.099(3) 0.058(2) 0.066(2) 0.010(2) 0.015(2) 0.002(2)
C14 0.133(9) 0.105(6) 0.095(3) 0.036(6) 0.035(4) 0.036(3)
C15 0.109(3) 0.071(2) 0.084(2) 0.026(2) 0.032(2) 0.029(2)
C16 0.050(2) 0.067(2) 0.124(3) -0.004(2) -0.016(2) -0.010(2)
C17 0.068(2) 0.069(2) 0.077(2) 0.000(2) -0.0014(18) -0.0100(18)

loop_
_atom_type_symbol
_atom_type_description
_atom_type_scat_dispersion_real
_atom_type_scat_dispersion_imag
_atom_type_scat_source
C C 0.003 0.002
;
International Tables for Crystallography
(1992, Vol. C, Tables 4.2.6.8 and 6.1.1.4)
;
H H 0.000 0.000
;
International Tables for Crystallography
(1992, Vol. C, Table 6.1.1.4)
;
O O 0.011 0.006
;
International Tables for Crystallography
(1992, Vol. C, Tables 4.2.6.8 and 6.1.1.4)
;
N N 0.006 0.003
;
International Tables for Crystallography
(1992, Vol. C, Tables 4.2.6.8 and 6.1.1.4)
;
Cl Cl 0.148 0.159
;
International Tables for Crystallography
(1992, Vol. C, Tables 4.2.6.8 and 6.1.1.4)
;

loop_
_geom_angle_atom_site_label_1
_geom_angle_atom_site_label_2
_geom_angle_atom_site_label_3
_geom_angle_site_symmetry_1
_geom_angle_site_symmetry_2
_geom_angle_site_symmetry_3
_geom_angle
_geom_angle_publ_flag
C11 O1 C14 . . . 118.2(3) no
C15 N1 C16 . . . 115.9(2) no
C15 N1 C17 . . . 105.9(2) no
C16 N1 C17 . . . 110.5(2) no
C2 C1 C8 . . . 115.2(3) no
C2 C1 C15 . . . 118.2(2) no
C8 C1 C15 . . . 111.4(2) no
C1 C2 C3 . . . 119.3(3) no
C1 C2 C7 . . . 120.3(3) no
C3 C2 C7 . . . 120.4(3) no
C2 C3 C4 . . . 123.8(4) no
C3 C4 C5 . . . 113.0(4) no
C4 C5 C6 . . . 123.3(5) no
C5 C6 C7 . . . 123.3(5) no
C2 C7 C6 . . . 116.1(3) no
C1 C8 C9 . . . 116.9(3) no
C1 C8 C13 . . . 124.9(3) no
C9 C8 C13 . . . 118.1(3) no
C8 C9 C10 . . . 121.7(3) no
C9 C10 C11 . . . 119.2(4) no
O1 C11 C10 . . . 124.4(4) no
O1 C11 C12 . . . 115.2(4) no
C10 C11 C12 . . . 120.4(4) no
C11 C12 C13 . . . 120.3(3) no
C8 C13 C12 . . . 120.3(3) no
N1 C15 C1 . . . 117.4(2) no
C15 N1 H101 . . . 108.1 no
C16 N1 H101 . . . 108.1 no
C17 N1 H101 . . . 108.1 no
C2 C1 H1 . . . 103.2 no
C8 C1 H1 . . . 103.2 no
C15 C1 H1 . . . 103.2 no
C2 C3 H3 . . . 118.1 no
C4 C3 H3 . . . 118.1 no
C3 C4 H41 . . . 108.6 no
C3 C4 H42 . . . 108.6 no
C5 C4 H41 . . . 108.6 no
C5 C4 H42 . . . 108.6 no
H41 C4 H42 . . . 109.5 no
C4 C5 H5 . . . 118.3 no
C6 C5 H5 . . . 118.3 no
C5 C6 H6 . . . 118.4 no
C7 C6 H6 . . . 118.4 no
C2 C7 H71 . . . 107.8 no
C2 C7 H72 . . . 107.8 no
C6 C7 H71 . . . 107.8 no
C6 C7 H72 . . . 107.8 no
H71 C7 H72 . . . 109.5 no
C8 C9 H9 . . . 119.1 no
C10 C9 H9 . . . 119.1 no
C9 C10 H10 . . . 120.4 no
C11 C10 H10 . . . 120.4 no
C11 C12 H12 . . . 119.9 no
C13 C12 H12 . . . 119.9 no
C8 C13 H13 . . . 119.9 no
C12 C13 H13 . . . 119.9 no
O1 C14 H141 . . . 109.5 no
O1 C14 H142 . . . 109.5 no
O1 C14 H143 . . . 109.5 no
H141 C14 H142 . . . 109.5 no
H141 C14 H143 . . . 109.5 no
H142 C14 H143 . . . 109.5 no
N1 C15 H151 . . . 107.4 no
N1 C15 H152 . . . 107.4 no
C1 C15 H151 . . . 107.4 no
C1 C15 H152 . . . 107.4 no
H151 C15 H152 . . . 109.5 no
N1 C16 H161 . . . 109.5 no
N1 C16 H162 . . . 109.5 no
N1 C16 H163 . . . 109.5 no
H161 C16 H162 . . . 109.5 no
H161 C16 H163 . . . 109.5 no
H162 C16 H163 . . . 109.5 no
N1 C17 H171 . . . 109.5 no
N1 C17 H172 . . . 109.5 no
N1 C17 H173 . . . 109.5 no
H171 C17 H172 . . . 109.5 no
H171 C17 H173 . . . 109.5 no
H172 C17 H173 . . . 109.5 no

loop_
_geom_bond_atom_site_label_1
_geom_bond_atom_site_label_2
_geom_bond_site_symmetry_1
_geom_bond_site_symmetry_2
_geom_bond_distance
_geom_bond_publ_flag
O1 C11 . . 1.374(5) no
O1 C14 . . 1.408(6) no
N1 C15 . . 1.488(4) no
N1 C16 . . 1.479(4) no
N1 C17 . . 1.481(3) no
C1 C2 . . 1.511(5) no
C1 C8 . . 1.513(4) no
C1 C15 . . 1.478(4) no
C2 C3 . . 1.315(5) no
C2 C7 . . 1.492(4) no
C3 C4 . . 1.496(6) no
C4 C5 . . 1.493(8) no
C5 C6 . . 1.286(8) no
C6 C7 . . 1.451(6) no
C8 C9 . . 1.378(5) no
C8 C13 . . 1.378(5) no
C9 C10 . . 1.381(6) no
C10 C11 . . 1.354(7) no
C11 C12 . . 1.375(6) no
C12 C13 . . 1.379(5) no
N1 H101 . . 0.860 no
C1 H1 . . 0.980 no
C3 H3 . . 0.930 no
C4 H41 . . 0.970 no
C4 H42 . . 0.970 no
C5 H5 . . 0.930 no
C6 H6 . . 0.930 no
C7 H71 . . 0.970 no
C7 H72 . . 0.970 no
C9 H9 . . 0.930 no
C10 H10 . . 0.930 no
C12 H12 . . 0.930 no
C13 H13 . . 0.930 no
C14 H141 . . 0.960 no
C14 H142 . . 0.960 no
C14 H143 . . 0.960 no
C15 H151 . . 0.970 no
C15 H152 . . 0.970 no
C16 H161 . . 0.960 no
C16 H162 . . 0.960 no
C16 H163 . . 0.960 no
C17 H171 . . 0.960 no
C17 H172 . . 0.960 no
C17 H173 . . 0.960 no

loop_
_geom_hbond_atom_site_label_D
_geom_hbond_atom_site_label_H
_geom_hbond_atom_site_label_A
_geom_hbond_site_symmetry_D
_geom_hbond_site_symmetry_H
_geom_hbond_site_symmetry_A
_geom_hbond_distance_DH
_geom_hbond_distance_HA
_geom_hbond_distance_DA
_geom_hbond_angle_DHA
_geom_hbond_publ_flag
N1 H101 Cl1 . . . 0.86 2.28 3.033(2) 146 yes
C17 H173 Cl1 . . 2_555 0.96 2.75 3.641(3) 155 yes

loop_
_geom_torsion_atom_site_label_1
_geom_torsion_atom_site_label_2
_geom_torsion_atom_site_label_3
_geom_torsion_atom_site_label_4
_geom_torsion_site_symmetry_1
_geom_torsion_site_symmetry_2
_geom_torsion_site_symmetry_3
_geom_torsion_site_symmetry_4
_geom_torsion
_geom_torsion_publ_flag
C14 O1 C11 C10 . . . . 0.3(6) ?
C14 O1 C11 C12 . . . . 180.0(4) ?
C16 N1 C15 C1 . . . . -77.4(4) ?
C17 N1 C15 C1 . . . . 159.8(3) ?
C2 C1 C8 C9 . . . . 90.1(4) ?
C2 C1 C8 C13 . . . . -90.2(4) ?
C8 C1 C2 C3 . . . . -113.9(3) ?
C8 C1 C2 C7 . . . . 65.0(4) ?
C2 C1 C15 N1 . . . . -46.9(5) ?
C15 C1 C2 C3 . . . . 110.9(4) ?
C15 C1 C2 C7 . . . . -70.2(4) ?
C8 C1 C15 N1 . . . . 176.3(3) ?
C15 C1 C8 C9 . . . . -131.7(3) ?
C15 C1 C8 C13 . . . . 48.0(5) ?
C1 C2 C3 C4 . . . . -179.5(3) ?
C1 C2 C7 C6 . . . . -178.7(3) ?
C3 C2 C7 C6 . . . . 0.2(3) ?
C7 C2 C3 C4 . . . . 1.6(5) ?
C2 C3 C4 C5 . . . . -3.6(6) no
C3 C4 C5 C6 . . . . 4.3(8) ?
C4 C5 C6 C7 . . . . -2.9(10) ?
C5 C6 C7 C2 . . . . 0.5(8) no
C1 C8 C9 C10 . . . . 177.8(3) ?
C1 C8 C13 C12 . . . . -177.6(3) ?
C9 C8 C13 C12 . . . . 2.1(5) ?
C13 C8 C9 C10 . . . . -1.9(6) ?
C8 C9 C10 C11 . . . . -0.1(5) ?
C9 C10 C11 O1 . . . . -178.4(4) ?
C9 C10 C11 C12 . . . . 1.9(7) ?
O1 C11 C12 C13 . . . . 178.6(4) ?
C10 C11 C12 C13 . . . . -1.7(7) ?
C11 C12 C13 C8 . . . . -0.3(6) ?
